data_2218358
loop_
_publ_author_name
'Dang, Fang-Fang'

_publ_section_title
;
 (<i>E</i>)-4-Methyl-2-[(<i>R</i>)-1-phenylethyliminomethyl]phenol
;
_journal_coeditor_code CI2590
_journal_issue 6
_journal_name_full 'Acta Crystallographica Section E'
_journal_page_first o1065
_journal_paper_doi 10.1107/S1600536808013160
_journal_volume 64
_journal_year 2008
_chemical_formula_iupac 'C16 H17 N O'
_chemical_formula_moiety 'C16 H17 N O'
_chemical_formula_sum 'C16 H17 N O'
_chemical_formula_weight 239.31
_chemical_name_systematic
;
(<i>E</i>)-4-Methyl-2-[(<i>R</i>)-1-phenylethyliminomethyl]phenol
;
_space_group_IT_number 5
_symmetry_cell_setting monoclinic
_symmetry_space_group_name_Hall 'C 2y'
_symmetry_space_group_name_H-M 'C 1 2 1'
_atom_sites_solution_hydrogens geom
_atom_sites_solution_primary direct
_atom_sites_solution_secondary difmap
_audit_creation_method SHELXL-97
_cell_angle_alpha 90.00
_cell_angle_beta 128.585(4)
_cell_angle_gamma 90.00
_cell_formula_units_Z 4
_cell_length_a 20.342(8)
_cell_length_b 5.911(2)
_cell_length_c 14.551(5)
_cell_measurement_reflns_used 1435
_cell_measurement_temperature 296(2)
_cell_measurement_theta_max 27.61
_cell_measurement_theta_min 0.989
_cell_volume 1367.7(9)
_computing_cell_refinement 'SAINT (Bruker, 2004)'
_computing_data_collection 'APEX2 (Bruker, 2004)'
_computing_data_reduction 'SAINT (Bruker, 2004)'
_computing_molecular_graphics 'SHELXTL (Sheldrick, 2008)'
_computing_publication_material 'SHELXL97 (Sheldrick, 2008)'
_computing_structure_refinement 'SHELXL97 (Sheldrick, 2008)'
_computing_structure_solution 'SHELXS97 (Sheldrick, 2008)'
_diffrn_ambient_temperature 296(2)
_diffrn_measured_fraction_theta_full 0.989
_diffrn_measured_fraction_theta_max 0.989
_diffrn_measurement_device_type 'Bruker APEXII area-detector'
_diffrn_measurement_method '\f and \w'
_diffrn_radiation_monochromator graphite
_diffrn_radiation_source 'fine-focus sealed tube'
_diffrn_radiation_type MoK\a
_diffrn_radiation_wavelength 0.71073
_diffrn_reflns_av_R_equivalents 0.0340
_diffrn_reflns_av_sigmaI/netI 0.0272
_diffrn_reflns_limit_h_max 26
_diffrn_reflns_limit_h_min -24
_diffrn_reflns_limit_k_max 7
_diffrn_reflns_limit_k_min -7
_diffrn_reflns_limit_l_max 18
_diffrn_reflns_limit_l_min -18
_diffrn_reflns_number 5952
_diffrn_reflns_theta_full 27.61
_diffrn_reflns_theta_max 27.61
_diffrn_reflns_theta_min 1.79
_diffrn_standards_number 0
_exptl_absorpt_coefficient_mu 0.072
_exptl_absorpt_correction_T_max 0.986
_exptl_absorpt_correction_T_min 0.971
_exptl_absorpt_correction_type multi-scan
_exptl_absorpt_process_details '(SADABS; Sheldrick, 1997)'
_exptl_crystal_colour yellow
_exptl_crystal_density_diffrn 1.162
_exptl_crystal_density_method 'not measured'
_exptl_crystal_description Block
_exptl_crystal_F_000 512
_exptl_crystal_size_max 0.352
_exptl_crystal_size_mid 0.340
_exptl_crystal_size_min 0.256
_refine_diff_density_max 0.161
_refine_diff_density_min -0.116
_refine_ls_extinction_coef 0.023(3)
_refine_ls_extinction_expression Fc^*^=kFc[1+0.001xFc^2^\l^3^/sin(2\q)]^-1/4^
_refine_ls_extinction_method 'SHELXL97 (Sheldrick, 2008)'
_refine_ls_goodness_of_fit_ref 1.084
_refine_ls_hydrogen_treatment constr
_refine_ls_matrix_type full
_refine_ls_number_parameters 166
_refine_ls_number_reflns 1726
_refine_ls_number_restraints 1
_refine_ls_restrained_S_all 1.083
_refine_ls_R_factor_all 0.0359
_refine_ls_R_factor_gt 0.0333
_refine_ls_shift/su_max 0.001
_refine_ls_shift/su_mean 0.000
_refine_ls_structure_factor_coef Fsqd
_refine_ls_weighting_details 'calc w=1/[\s^2^(Fo^2^)+(0.0539P)^2^+0.1688P] where P=(Fo^2^+2Fc^2^)/3'
_refine_ls_weighting_scheme calc
_refine_ls_wR_factor_gt 0.0966
_refine_ls_wR_factor_ref 0.1002
_reflns_number_gt 1609
_reflns_number_total 1726
_reflns_threshold_expression I>2\s(I)
_cod_data_source_file ci2590.cif
_cod_data_source_block I
_cod_depositor_comments
;
The following automatic conversions were performed:
'_symmetry_cell_setting' value 'Monoclinic' changed to 'monoclinic'
according to '/home/saulius/struct/CIF-dictionaries/cif_core.dic'
dictionary named 'cif_core.dic' version 2.4.1 from 2010-06-29.

Automatic conversion script
Id: cif_fix_enum 1527 2010-12-29 10:47:43Z saulius 

The following automatic conversions were performed:

'_symmetry_cell_setting' value 'Monoclinic' changed to 'monoclinic'
according to /home/saulius/struct/CIF-dictionaries/cif_core.dic
dictionary named 'cif_core.dic' version 2.4.1 from 2010-06-29.

Automatic conversion script
Id: cif_fix_values 1715 2011-07-08 13:25:40Z adriana 
;
_cod_original_sg_symbol_H-M 'C 2'
_cod_database_code 2218358
_cod_database_fobs_code 2218358

loop_
_symmetry_equiv_pos_as_xyz
'x, y, z'
'-x, y, -z'
'x+1/2, y+1/2, z'
'-x+1/2, y+1/2, -z'

loop_
_atom_site_type_symbol
_atom_site_label
_atom_site_fract_x
_atom_site_fract_y
_atom_site_fract_z
_atom_site_U_iso_or_equiv
_atom_site_adp_type
_atom_site_calc_flag
_atom_site_refinement_flags
_atom_site_occupancy
O O1 0.40281(8) -0.3392(2) -0.02219(12) 0.0730(4) Uani d . 1
H H1 0.4410 -0.2653 0.0342 0.110 Uiso d R 1
N N1 0.47315(9) 0.0034(2) 0.12256(11) 0.0538(3) Uani d . 1
C C1 0.32941(11) -0.2272(3) -0.07580(15) 0.0532(4) Uani d . 1
C C2 0.25597(12) -0.3196(3) -0.17537(17) 0.0641(5) Uani d . 1
H H2 0.2577 -0.4590 -0.2035 0.077 Uiso calc R 1
C C3 0.18064(12) -0.2067(4) -0.23274(16) 0.0637(5) Uani d . 1
H H3 0.1323 -0.2725 -0.2990 0.076 Uiso calc R 1
C C4 0.17441(11) 0.0028(3) -0.19481(15) 0.0573(4) Uani d . 1
C C5 0.24764(10) 0.0946(3) -0.09567(14) 0.0525(4) Uani d . 1
H H5 0.2451 0.2337 -0.0682 0.063 Uiso calc R 1
C C6 0.32532(10) -0.0142(3) -0.03530(13) 0.0475(3) Uani d . 1
C C7 0.09140(12) 0.1267(4) -0.2595(2) 0.0782(6) Uani d . 1
H H7A 0.1006 0.2860 -0.2597 0.117 Uiso calc R 1
H H7B 0.0674 0.0999 -0.2210 0.117 Uiso calc R 1
H H7C 0.0536 0.0729 -0.3391 0.117 Uiso calc R 1
C C8 0.40074(10) 0.0940(3) 0.06644(13) 0.0509(4) Uani d . 1
H H8 0.3959 0.2336 0.0912 0.061 Uiso calc R 1
C C9 0.54666(10) 0.1249(3) 0.22409(14) 0.0548(4) Uani d . 1
H H9 0.5268 0.2603 0.2390 0.066 Uiso calc R 1
C C10 0.60292(14) 0.1982(4) 0.19397(19) 0.0727(5) Uani d . 1
H H10A 0.5740 0.3084 0.1320 0.109 Uiso calc R 1
H H10B 0.6166 0.0692 0.1687 0.109 Uiso calc R 1
H H10C 0.6537 0.2633 0.2622 0.109 Uiso calc R 1
C C11 0.58971(10) -0.0289(3) 0.33046(13) 0.0519(4) Uani d . 1
C C12 0.62976(13) -0.2262(4) 0.33758(17) 0.0664(5) Uani d . 1
H H12 0.6319 -0.2623 0.2772 0.080 Uiso calc R 1
C C13 0.66655(14) -0.3697(4) 0.4330(2) 0.0802(6) Uani d . 1
H H13 0.6936 -0.5002 0.4366 0.096 Uiso calc R 1
C C14 0.66345(14) -0.3215(5) 0.52172(19) 0.0864(7) Uani d . 1
H H14 0.6876 -0.4193 0.5853 0.104 Uiso calc R 1
C C15 0.62443(17) -0.1278(6) 0.51633(19) 0.0894(8) Uani d . 1
H H15 0.6226 -0.0939 0.5771 0.107 Uiso calc R 1
C C16 0.58746(13) 0.0192(4) 0.42139(16) 0.0696(5) Uani d . 1
H H16 0.5612 0.1502 0.4191 0.083 Uiso calc R 1

loop_
_atom_site_aniso_label
_atom_site_aniso_U_11
_atom_site_aniso_U_22
_atom_site_aniso_U_33
_atom_site_aniso_U_12
_atom_site_aniso_U_13
_atom_site_aniso_U_23
O1 0.0677(7) 0.0529(7) 0.0784(9) 0.0080(6) 0.0357(7) -0.0145(7)
N1 0.0630(8) 0.0471(7) 0.0489(6) 0.0001(6) 0.0337(6) -0.0041(6)
C1 0.0620(9) 0.0425(8) 0.0575(8) 0.0013(7) 0.0385(7) -0.0019(7)
C2 0.0730(10) 0.0470(9) 0.0696(10) -0.0048(9) 0.0432(9) -0.0123(9)
C3 0.0608(9) 0.0626(11) 0.0617(10) -0.0105(9) 0.0352(8) -0.0081(9)
C4 0.0601(9) 0.0568(9) 0.0627(9) 0.0030(8) 0.0421(8) 0.0094(8)
C5 0.0650(9) 0.0448(8) 0.0604(9) 0.0031(7) 0.0453(8) 0.0026(7)
C6 0.0610(8) 0.0407(7) 0.0508(7) 0.0016(6) 0.0398(7) 0.0022(6)
C7 0.0649(10) 0.0782(15) 0.0904(13) 0.0100(11) 0.0479(10) 0.0140(12)
C8 0.0671(9) 0.0418(7) 0.0516(8) 0.0007(7) 0.0409(7) -0.0026(7)
C9 0.0647(9) 0.0460(8) 0.0528(8) -0.0027(7) 0.0362(7) -0.0084(7)
C10 0.0849(12) 0.0704(12) 0.0686(11) -0.0137(11) 0.0507(10) -0.0019(10)
C11 0.0539(8) 0.0520(9) 0.0493(7) -0.0096(7) 0.0320(6) -0.0094(7)
C12 0.0769(11) 0.0587(10) 0.0629(10) 0.0032(9) 0.0433(9) -0.0030(9)
C13 0.0765(12) 0.0642(12) 0.0738(12) 0.0015(11) 0.0341(10) 0.0061(11)
C14 0.0861(14) 0.0835(16) 0.0554(10) -0.0224(13) 0.0273(10) 0.0057(11)
C15 0.1092(17) 0.1044(19) 0.0575(11) -0.0279(16) 0.0535(12) -0.0134(13)
C16 0.0833(12) 0.0720(12) 0.0616(9) -0.0097(10) 0.0492(9) -0.0132(10)

loop_
_atom_type_symbol
_atom_type_description
_atom_type_scat_dispersion_real
_atom_type_scat_dispersion_imag
_atom_type_scat_source
C C 0.0033 0.0000 'International Tables Vol C Tables 4.2.6.8 and 6.1.1.4'
H H 0.0000 0.0000 'International Tables Vol C Tables 4.2.6.8 and 6.1.1.4'
N N 0.0061 0.0000 'International Tables Vol C Tables 4.2.6.8 and 6.1.1.4'
O O 0.0106 0.0000 'International Tables Vol C Tables 4.2.6.8 and 6.1.1.4'

loop_
_geom_angle_atom_site_label_1
_geom_angle_atom_site_label_2
_geom_angle_atom_site_label_3
_geom_angle
C1 O1 H1 109.4
C8 N1 C9 118.78(15)
O1 C1 C2 119.47(15)
O1 C1 C6 121.80(15)
C2 C1 C6 118.71(15)
C3 C2 C1 120.53(17)
C3 C2 H2 119.7
C1 C2 H2 119.7
C2 C3 C4 122.18(18)
C2 C3 H3 118.9
C4 C3 H3 118.9
C5 C4 C3 117.16(17)
C5 C4 C7 121.14(18)
C3 C4 C7 121.69(18)
C4 C5 C6 122.38(16)
C4 C5 H5 118.8
C6 C5 H5 118.8
C5 C6 C1 119.04(15)
C5 C6 C8 119.88(15)
C1 C6 C8 121.07(15)
C4 C7 H7A 109.5
C4 C7 H7B 109.5
H7A C7 H7B 109.5
C4 C7 H7C 109.5
H7A C7 H7C 109.5
H7B C7 H7C 109.5
N1 C8 C6 122.04(15)
N1 C8 H8 119.0
C6 C8 H8 119.0
N1 C9 C11 108.04(14)
N1 C9 C10 108.95(14)
C11 C9 C10 113.93(15)
N1 C9 H9 108.6
C11 C9 H9 108.6
C10 C9 H9 108.6
C9 C10 H10A 109.5
C9 C10 H10B 109.5
H10A C10 H10B 109.5
C9 C10 H10C 109.5
H10A C10 H10C 109.5
H10B C10 H10C 109.5
C16 C11 C12 117.99(18)
C16 C11 C9 120.77(17)
C12 C11 C9 121.20(15)
C13 C12 C11 121.01(18)
C13 C12 H12 119.5
C11 C12 H12 119.5
C14 C13 C12 120.5(2)
C14 C13 H13 119.8
C12 C13 H13 119.8
C13 C14 C15 119.3(2)
C13 C14 H14 120.3
C15 C14 H14 120.3
C14 C15 C16 121.0(2)
C14 C15 H15 119.5
C16 C15 H15 119.5
C11 C16 C15 120.2(2)
C11 C16 H16 119.9
C15 C16 H16 119.9

loop_
_geom_bond_atom_site_label_1
_geom_bond_atom_site_label_2
_geom_bond_distance
O1 C1 1.350(2)
O1 H1 0.82
N1 C8 1.274(2)
N1 C9 1.476(2)
C1 C2 1.389(2)
C1 C6 1.414(2)
C2 C3 1.377(3)
C2 H2 0.93
C3 C4 1.394(3)
C3 H3 0.93
C4 C5 1.383(2)
C4 C7 1.514(3)
C5 C6 1.397(2)
C5 H5 0.93
C6 C8 1.457(2)
C7 H7A 0.96
C7 H7B 0.96
C7 H7C 0.96
C8 H8 0.93
C9 C11 1.516(2)
C9 C10 1.522(3)
C9 H9 0.98
C10 H10A 0.96
C10 H10B 0.96
C10 H10C 0.96
C11 C16 1.382(2)
C11 C12 1.389(3)
C12 C13 1.383(3)
C12 H12 0.93
C13 C14 1.362(4)
C13 H13 0.93
C14 C15 1.367(4)
C14 H14 0.93
C15 C16 1.390(4)
C15 H15 0.93
C16 H16 0.93

loop_
_geom_hbond_atom_site_label_D
_geom_hbond_atom_site_label_H
_geom_hbond_atom_site_label_A
_geom_hbond_distance_DH
_geom_hbond_distance_HA
_geom_hbond_distance_DA
_geom_hbond_angle_DHA
O1 H1 N1 0.82 1.89 2.613(2) 147

loop_
_geom_torsion_atom_site_label_1
_geom_torsion_atom_site_label_2
_geom_torsion_atom_site_label_3
_geom_torsion_atom_site_label_4
_geom_torsion
O1 C1 C2 C3 -178.86(18)
C6 C1 C2 C3 -0.5(3)
C1 C2 C3 C4 0.3(3)
C2 C3 C4 C5 -0.2(3)
C2 C3 C4 C7 179.20(18)
C3 C4 C5 C6 0.5(2)
C7 C4 C5 C6 -178.95(15)
C4 C5 C6 C1 -0.8(2)
C4 C5 C6 C8 178.08(14)
O1 C1 C6 C5 179.05(16)
C2 C1 C6 C5 0.8(2)
O1 C1 C6 C8 0.2(2)
C2 C1 C6 C8 -178.06(16)
C9 N1 C8 C6 179.41(13)
C5 C6 C8 N1 -178.41(14)
C1 C6 C8 N1 0.4(2)
C8 N1 C9 C11 123.36(15)
C8 N1 C9 C10 -112.39(18)
N1 C9 C11 C16 -110.20(17)
C10 C9 C11 C16 128.59(19)
N1 C9 C11 C12 67.34(19)
C10 C9 C11 C12 -53.9(2)
C16 C11 C12 C13 -0.2(3)
C9 C11 C12 C13 -177.84(18)
C11 C12 C13 C14 0.7(3)
C12 C13 C14 C15 -0.8(3)
C13 C14 C15 C16 0.5(4)
C12 C11 C16 C15 -0.1(3)
C9 C11 C16 C15 177.52(19)
C14 C15 C16 C11 0.0(3)

loop_
_cod_related_entry_id
_cod_related_entry_database
_cod_related_entry_code
1 ChemSpider 30655490
